data_7030309
loop_
_publ_author_name
'Adams, Jeramie J.'
'Gruver, Brian C.'
'Donohoue, Rose'
'Arulsamy, Navamoney'
'Roddick, Dean M.'

_publ_section_title
;
 Acceptor pincer Ru(II) chemistry.
;
_journal_issue 40
_journal_name_full 'Dalton transactions (Cambridge, England : 2003)'
_journal_page_first 12601
_journal_page_last 12611
_journal_paper_doi 10.1039/c2dt31234d
_journal_volume 41
_journal_year 2012
_chemical_formula_moiety 'C32 H25 F12 O2 P3 Ru'
_chemical_formula_sum 'C32 H25 F12 O2 P3 Ru'
_chemical_formula_weight 863.50
_chemical_name_systematic
;

?

;
_space_group_IT_number 14
_symmetry_cell_setting monoclinic
_symmetry_space_group_name_Hall '-P 2yn'
_symmetry_space_group_name_H-M 'P 1 21/n 1'
_atom_sites_solution_hydrogens geom
_atom_sites_solution_primary direct
_atom_sites_solution_secondary difmap
_audit_creation_method SHELXL-97
_cell_angle_alpha 90.00
_cell_angle_beta 106.631(2)
_cell_angle_gamma 90.00
_cell_formula_units_Z 4
_cell_length_a 9.6943(3)
_cell_length_b 22.1871(7)
_cell_length_c 16.0255(5)
_cell_measurement_reflns_used 9826
_cell_measurement_temperature 150(2)
_cell_measurement_theta_max 40.10
_cell_measurement_theta_min 2.40
_cell_volume 3302.71(18)
_computing_cell_refinement 'Bruker SMART (Bruker, 2001)'
_computing_data_collection 'Bruker SMART (Bruker, 2001)'
_computing_data_reduction 'Bruker SAINT (Bruker, 2001)'
_computing_molecular_graphics 'Bruker SHELXTL V.6.14 (Bruker, 2001)'
_computing_publication_material 'Bruker SHELXTL V.6.14 (Bruker, 2001)'
_computing_structure_refinement 'SHELXL-97 (Sheldrick, 1997)'
_computing_structure_solution 'SHELXS-97 (Sheldrick, 1997)'
_diffrn_ambient_temperature 150(2)
_diffrn_measured_fraction_theta_full 0.999
_diffrn_measured_fraction_theta_max 0.999
_diffrn_measurement_device_type 'CCD area detector'
_diffrn_measurement_method 'phi and omega scans'
_diffrn_radiation_monochromator graphite
_diffrn_radiation_source 'fine-focus sealed tube'
_diffrn_radiation_type MoK\a
_diffrn_radiation_wavelength 0.71073
_diffrn_reflns_av_R_equivalents 0.0259
_diffrn_reflns_av_sigmaI/netI 0.0242
_diffrn_reflns_limit_h_max 13
_diffrn_reflns_limit_h_min -15
_diffrn_reflns_limit_k_max 34
_diffrn_reflns_limit_k_min -35
_diffrn_reflns_limit_l_max 24
_diffrn_reflns_limit_l_min -25
_diffrn_reflns_number 56633
_diffrn_reflns_theta_full 34.97
_diffrn_reflns_theta_max 34.97
_diffrn_reflns_theta_min 1.84
_exptl_absorpt_coefficient_mu 0.719
_exptl_absorpt_correction_T_max 0.8334
_exptl_absorpt_correction_T_min 0.7388
_exptl_absorpt_correction_type numerical
_exptl_absorpt_process_details 'SADABS (Bruker, 2001)'
_exptl_crystal_colour brown-yellow
_exptl_crystal_density_diffrn 1.737
_exptl_crystal_density_method 'not measured'
_exptl_crystal_description rectangular_prism
_exptl_crystal_F_000 1720
_exptl_crystal_size_max 0.52
_exptl_crystal_size_mid 0.36
_exptl_crystal_size_min 0.25
_refine_diff_density_max 0.939
_refine_diff_density_min -0.767
_refine_diff_density_rms 0.076
_refine_ls_extinction_method none
_refine_ls_goodness_of_fit_ref 1.056
_refine_ls_hydrogen_treatment constr
_refine_ls_matrix_type full
_refine_ls_number_parameters 451
_refine_ls_number_reflns 14492
_refine_ls_number_restraints 0
_refine_ls_restrained_S_all 1.056
_refine_ls_R_factor_all 0.0376
_refine_ls_R_factor_gt 0.0288
_refine_ls_shift/su_max 0.004
_refine_ls_shift/su_mean 0.000
_refine_ls_structure_factor_coef Fsqd
_refine_ls_weighting_details 'calc w=1/[\s^2^(Fo^2^)+(0.0251P)^2^+2.1379P] where P=(Fo^2^+2Fc^2^)/3'
_refine_ls_weighting_scheme calc
_refine_ls_wR_factor_gt 0.0648
_refine_ls_wR_factor_ref 0.0696
_reflns_number_gt 12428
_reflns_number_total 14492
_reflns_threshold_expression >2sigma(I)
_cod_data_source_file c2dt31234d.txt
_cod_data_source_block jja07
_cod_depositor_comments
;
The following automatic conversions were performed:

'_symmetry_cell_setting' value 'Monoclinic' changed to 'monoclinic'
according to
/usr/data/users/saulius/automatic-downloads/retrospective/RSC/lib/dictionaries/cif_core.dic
dictionary named 'cif_core.dic' version 2.4.2 from 2011-04-26.

Automatic conversion script
Id: cif_fix_values 2281 2013-09-26 08:29:07Z andrius 
;
_cod_original_sg_symbol_H-M P2(1)/n
_cod_database_code 7030309

loop_
_symmetry_equiv_pos_as_xyz
'x, y, z'
'-x+1/2, y+1/2, -z+1/2'
'-x, -y, -z'
'x-1/2, -y-1/2, z-1/2'

loop_
_atom_site_label
_atom_site_type_symbol
_atom_site_fract_x
_atom_site_fract_y
_atom_site_fract_z
_atom_site_U_iso_or_equiv
_atom_site_adp_type
_atom_site_occupancy
_atom_site_symmetry_multiplicity
_atom_site_calc_flag
_atom_site_refinement_flags
Ru1 Ru 0.746577(10) 0.622773(4) 0.790609(6) 0.01362(2) Uani 1 1 d .
P1 P 0.66376(4) 0.604943(15) 0.90900(2) 0.01786(6) Uani 1 1 d .
P2 P 0.81483(4) 0.590235(15) 0.67532(2) 0.01901(6) Uani 1 1 d .
P3 P 0.57515(3) 0.689773(14) 0.713508(19) 0.01489(5) Uani 1 1 d .
O1 O 0.93292(10) 0.68180(4) 0.85728(6) 0.02055(17) Uani 1 1 d .
O2 O 0.94531(10) 0.58397(4) 0.87275(6) 0.02173(17) Uani 1 1 d .
C13 C 1.00409(14) 0.63558(6) 0.89049(8) 0.0207(2) Uani 1 1 d .
C14 C 1.15462(16) 0.64035(8) 0.94895(10) 0.0321(3) Uani 1 1 d .
H14A H 1.1802 0.6821 0.9592 0.048 Uiso 1 1 calc R
H14B H 1.2195 0.6212 0.9218 0.048 Uiso 1 1 calc R
H14C H 1.1608 0.6209 1.0034 0.048 Uiso 1 1 calc R
C1 C 0.59670(13) 0.55264(5) 0.74638(8) 0.0176(2) Uani 1 1 d .
C2 C 0.58918(15) 0.51930(6) 0.67012(8) 0.0214(2) Uani 1 1 d .
C3 C 0.49437(16) 0.47109(6) 0.64327(10) 0.0268(3) Uani 1 1 d .
H3A H 0.4950 0.4494 0.5937 0.032 Uiso 1 1 calc R
C4 C 0.39942(17) 0.45515(7) 0.68966(11) 0.0296(3) Uani 1 1 d .
H4A H 0.3366 0.4229 0.6717 0.035 Uiso 1 1 calc R
C5 C 0.39927(15) 0.48797(6) 0.76323(10) 0.0257(3) Uani 1 1 d .
H5A H 0.3351 0.4780 0.7945 0.031 Uiso 1 1 calc R
C6 C 0.49490(14) 0.53592(6) 0.79071(8) 0.0199(2) Uani 1 1 d .
C7 C 0.48595(15) 0.57291(6) 0.86818(9) 0.0226(2) Uani 1 1 d .
H7A H 0.4629 0.5477 0.9118 0.027 Uiso 1 1 calc R
H7B H 0.4137 0.6043 0.8507 0.027 Uiso 1 1 calc R
C8 C 0.65109(17) 0.65225(7) 1.00626(9) 0.0283(3) Uani 1 1 d .
F8A F 0.73029(14) 0.70199(5) 1.01349(8) 0.0473(3) Uani 1 1 d .
F8B F 0.51569(13) 0.66963(6) 0.99610(8) 0.0477(3) Uani 1 1 d .
F8C F 0.69451(17) 0.62442(6) 1.08289(7) 0.0554(4) Uani 1 1 d .
C9 C 0.76377(16) 0.53909(7) 0.97507(9) 0.0253(3) Uani 1 1 d .
F9A F 0.88807(11) 0.55577(5) 1.03081(6) 0.0331(2) Uani 1 1 d .
F9B F 0.68530(12) 0.51291(5) 1.02240(7) 0.0402(2) Uani 1 1 d .
F9C F 0.79046(11) 0.49629(4) 0.92380(6) 0.03084(19) Uani 1 1 d .
C10 C 0.67744(18) 0.53954(7) 0.61156(9) 0.0280(3) Uani 1 1 d .
H10A H 0.6170 0.5602 0.5609 0.034 Uiso 1 1 calc R
H10B H 0.7217 0.5051 0.5921 0.034 Uiso 1 1 calc R
C11 C 0.9797(2) 0.54009(8) 0.70353(11) 0.0341(3) Uani 1 1 d .
F11A F 0.96150(15) 0.49419(5) 0.75262(8) 0.0474(3) Uani 1 1 d .
F11B F 1.00569(15) 0.51586(6) 0.63245(8) 0.0548(3) Uani 1 1 d .
F11C F 1.09875(11) 0.56988(6) 0.74614(7) 0.0430(3) Uani 1 1 d .
C12 C 0.86554(17) 0.63247(7) 0.58565(9) 0.0258(3) Uani 1 1 d .
F12A F 0.86527(15) 0.59816(5) 0.51708(7) 0.0466(3) Uani 1 1 d .
F12B F 0.99494(11) 0.65750(6) 0.61353(7) 0.0408(2) Uani 1 1 d .
F12C F 0.77166(12) 0.67677(5) 0.55527(6) 0.0374(2) Uani 1 1 d .
C15 C 0.44785(14) 0.71944(6) 0.76870(8) 0.0189(2) Uani 1 1 d .
C16 C 0.50659(16) 0.75475(7) 0.84222(10) 0.0281(3) Uani 1 1 d .
H16A H 0.6059 0.7592 0.8632 0.034 Uiso 1 1 calc R
C17 C 0.4181(2) 0.78345(9) 0.88445(11) 0.0364(4) Uani 1 1 d .
H17A H 0.4583 0.8075 0.9328 0.044 Uiso 1 1 calc R
C18 C 0.27071(19) 0.77635(8) 0.85485(12) 0.0352(3) Uani 1 1 d .
H18A H 0.2114 0.7957 0.8829 0.042 Uiso 1 1 calc R
C19 C 0.21217(17) 0.74034(8) 0.78351(12) 0.0335(3) Uani 1 1 d .
H19A H 0.1131 0.7345 0.7645 0.040 Uiso 1 1 calc R
C20 C 0.29955(15) 0.71245(7) 0.73939(10) 0.0263(3) Uani 1 1 d .
H20A H 0.2585 0.6892 0.6903 0.032 Uiso 1 1 calc R
C21 C 0.65582(14) 0.76175(5) 0.69581(8) 0.0181(2) Uani 1 1 d .
C22 C 0.57154(16) 0.81406(6) 0.67717(9) 0.0243(2) Uani 1 1 d .
H22A H 0.4726 0.8115 0.6681 0.029 Uiso 1 1 calc R
C23 C 0.63445(19) 0.86970(6) 0.67205(10) 0.0302(3) Uani 1 1 d .
H23A H 0.5776 0.9042 0.6599 0.036 Uiso 1 1 calc R
C24 C 0.78167(19) 0.87399(7) 0.68495(10) 0.0328(3) Uani 1 1 d .
H24A H 0.8239 0.9114 0.6827 0.039 Uiso 1 1 calc R
C25 C 0.86561(17) 0.82254(7) 0.70118(11) 0.0309(3) Uani 1 1 d .
H25A H 0.9641 0.8252 0.7084 0.037 Uiso 1 1 calc R
C26 C 0.80288(15) 0.76664(6) 0.70676(9) 0.0225(2) Uani 1 1 d .
H26A H 0.8601 0.7323 0.7179 0.027 Uiso 1 1 calc R
C27 C 0.45832(14) 0.66866(6) 0.60565(8) 0.0185(2) Uani 1 1 d .
C28 C 0.46592(15) 0.69912(6) 0.53065(8) 0.0226(2) Uani 1 1 d .
H28A H 0.5290 0.7314 0.5354 0.027 Uiso 1 1 calc R
C29 C 0.37969(18) 0.68144(7) 0.44893(9) 0.0298(3) Uani 1 1 d .
H29A H 0.3871 0.7013 0.3993 0.036 Uiso 1 1 calc R
C30 C 0.28323(19) 0.63452(7) 0.44126(10) 0.0324(3) Uani 1 1 d .
H30A H 0.2257 0.6230 0.3866 0.039 Uiso 1 1 calc R
C31 C 0.27224(16) 0.60465(7) 0.51517(10) 0.0277(3) Uani 1 1 d .
H31A H 0.2060 0.5735 0.5101 0.033 Uiso 1 1 calc R
C32 C 0.36016(15) 0.62117(6) 0.59703(9) 0.0220(2) Uani 1 1 d .
H32A H 0.3536 0.6005 0.6462 0.026 Uiso 1 1 calc R

loop_
_atom_site_aniso_label
_atom_site_aniso_U_11
_atom_site_aniso_U_22
_atom_site_aniso_U_33
_atom_site_aniso_U_23
_atom_site_aniso_U_13
_atom_site_aniso_U_12
Ru1 0.01385(4) 0.01373(4) 0.01402(4) 0.00124(3) 0.00518(3) 0.00031(3)
P1 0.01912(14) 0.01980(14) 0.01619(12) 0.00068(10) 0.00751(11) -0.00349(11)
P2 0.02124(15) 0.02000(14) 0.01821(13) 0.00045(10) 0.00954(11) 0.00345(11)
P3 0.01375(13) 0.01524(12) 0.01542(11) -0.00044(9) 0.00374(10) 0.00072(9)
O1 0.0178(4) 0.0198(4) 0.0225(4) 0.0033(3) 0.0033(3) -0.0017(3)
O2 0.0192(4) 0.0217(4) 0.0239(4) 0.0070(3) 0.0056(3) 0.0031(3)
C13 0.0163(5) 0.0273(6) 0.0186(5) 0.0052(4) 0.0052(4) 0.0005(4)
C14 0.0185(6) 0.0431(9) 0.0299(7) 0.0083(6) -0.0007(5) -0.0006(6)
C1 0.0170(5) 0.0159(5) 0.0191(5) 0.0003(4) 0.0040(4) -0.0008(4)
C2 0.0239(6) 0.0181(5) 0.0216(5) -0.0024(4) 0.0053(4) 0.0000(4)
C3 0.0280(7) 0.0203(6) 0.0282(6) -0.0062(5) 0.0017(5) -0.0008(5)
C4 0.0253(7) 0.0212(6) 0.0371(7) -0.0032(5) 0.0007(6) -0.0062(5)
C5 0.0204(6) 0.0235(6) 0.0314(6) 0.0019(5) 0.0048(5) -0.0055(5)
C6 0.0177(5) 0.0198(5) 0.0210(5) 0.0019(4) 0.0039(4) -0.0025(4)
C7 0.0197(6) 0.0272(6) 0.0228(5) 0.0008(4) 0.0092(4) -0.0054(5)
C8 0.0326(8) 0.0321(7) 0.0236(6) -0.0042(5) 0.0135(5) -0.0052(6)
F8A 0.0570(7) 0.0468(6) 0.0437(6) -0.0228(5) 0.0233(5) -0.0262(5)
F8B 0.0369(6) 0.0593(7) 0.0530(7) -0.0230(6) 0.0228(5) 0.0007(5)
F8C 0.0923(11) 0.0565(8) 0.0220(5) 0.0018(4) 0.0241(6) 0.0097(7)
C9 0.0285(7) 0.0255(6) 0.0220(5) 0.0069(5) 0.0073(5) -0.0041(5)
F9A 0.0314(5) 0.0398(5) 0.0224(4) 0.0056(4) -0.0015(3) -0.0026(4)
F9B 0.0442(6) 0.0422(6) 0.0388(5) 0.0202(4) 0.0192(5) -0.0054(5)
F9C 0.0382(5) 0.0200(4) 0.0325(4) 0.0037(3) 0.0073(4) 0.0006(3)
C10 0.0357(8) 0.0276(7) 0.0233(6) -0.0082(5) 0.0127(5) -0.0033(6)
C11 0.0387(9) 0.0364(8) 0.0321(7) 0.0034(6) 0.0178(7) 0.0181(7)
F11A 0.0650(8) 0.0294(5) 0.0516(6) 0.0130(5) 0.0229(6) 0.0215(5)
F11B 0.0646(8) 0.0624(8) 0.0460(6) -0.0029(6) 0.0297(6) 0.0352(7)
F11C 0.0245(5) 0.0628(7) 0.0429(6) 0.0100(5) 0.0113(4) 0.0161(5)
C12 0.0280(7) 0.0315(7) 0.0214(5) 0.0015(5) 0.0124(5) 0.0015(5)
F12A 0.0753(9) 0.0457(6) 0.0306(5) -0.0054(4) 0.0342(5) -0.0029(6)
F12B 0.0285(5) 0.0563(7) 0.0401(5) 0.0111(5) 0.0138(4) -0.0080(5)
F12C 0.0382(5) 0.0461(6) 0.0314(5) 0.0177(4) 0.0156(4) 0.0134(4)
C15 0.0162(5) 0.0205(5) 0.0202(5) -0.0020(4) 0.0057(4) 0.0015(4)
C16 0.0220(6) 0.0363(8) 0.0262(6) -0.0110(5) 0.0072(5) 0.0000(5)
C17 0.0363(9) 0.0434(9) 0.0317(7) -0.0147(7) 0.0133(6) 0.0043(7)
C18 0.0336(8) 0.0384(8) 0.0398(8) -0.0047(7) 0.0206(7) 0.0089(7)
C19 0.0199(6) 0.0419(9) 0.0416(8) -0.0055(7) 0.0132(6) 0.0048(6)
C20 0.0176(6) 0.0296(7) 0.0312(6) -0.0066(5) 0.0064(5) 0.0005(5)
C21 0.0187(5) 0.0157(5) 0.0183(5) 0.0013(4) 0.0029(4) 0.0003(4)
C22 0.0245(6) 0.0190(5) 0.0271(6) 0.0022(4) 0.0038(5) 0.0041(5)
C23 0.0405(9) 0.0166(6) 0.0285(6) 0.0026(5) 0.0017(6) 0.0028(5)
C24 0.0400(9) 0.0200(6) 0.0301(7) 0.0063(5) -0.0032(6) -0.0084(6)
C25 0.0256(7) 0.0272(7) 0.0345(7) 0.0107(5) -0.0002(6) -0.0079(5)
C26 0.0193(6) 0.0205(6) 0.0257(6) 0.0061(4) 0.0036(4) -0.0012(4)
C27 0.0172(5) 0.0194(5) 0.0172(5) -0.0013(4) 0.0022(4) 0.0033(4)
C28 0.0250(6) 0.0228(6) 0.0189(5) 0.0010(4) 0.0044(4) 0.0053(5)
C29 0.0365(8) 0.0319(7) 0.0174(5) 0.0004(5) 0.0019(5) 0.0096(6)
C30 0.0352(8) 0.0326(7) 0.0218(6) -0.0076(5) -0.0040(5) 0.0085(6)
C31 0.0246(7) 0.0251(6) 0.0281(6) -0.0079(5) -0.0007(5) 0.0018(5)
C32 0.0203(6) 0.0206(5) 0.0227(5) -0.0034(4) 0.0022(4) 0.0012(4)

loop_
_atom_type_symbol
_atom_type_description
_atom_type_scat_dispersion_real
_atom_type_scat_dispersion_imag
_atom_type_scat_source
C C 0.0033 0.0016 'International Tables Vol C Tables 4.2.6.8 and 6.1.1.4'
H H 0.0000 0.0000 'International Tables Vol C Tables 4.2.6.8 and 6.1.1.4'
O O 0.0106 0.0060 'International Tables Vol C Tables 4.2.6.8 and 6.1.1.4'
F F 0.0171 0.0103 'International Tables Vol C Tables 4.2.6.8 and 6.1.1.4'
P P 0.1023 0.0942 'International Tables Vol C Tables 4.2.6.8 and 6.1.1.4'
Ru Ru -1.2594 0.8363 'International Tables Vol C Tables 4.2.6.8 and 6.1.1.4'

loop_
_geom_angle_atom_site_label_1
_geom_angle_atom_site_label_2
_geom_angle_atom_site_label_3
_geom_angle
C1 Ru1 O2 108.48(4)
C1 Ru1 O1 167.46(4)
O2 Ru1 O1 59.27(4)
C1 Ru1 P2 79.84(3)
O2 Ru1 P2 87.27(3)
O1 Ru1 P2 101.10(3)
C1 Ru1 P1 77.31(3)
O2 Ru1 P1 83.71(3)
O1 Ru1 P1 97.56(3)
P2 Ru1 P1 151.269(13)
C1 Ru1 P3 88.51(3)
O2 Ru1 P3 163.00(3)
O1 Ru1 P3 103.76(3)
P2 Ru1 P3 95.908(12)
P1 Ru1 P3 100.655(12)
C1 Ru1 C13 138.16(4)
O2 Ru1 C13 29.74(4)
O1 Ru1 C13 29.53(4)
P2 Ru1 C13 94.90(3)
P1 Ru1 C13 90.66(3)
P3 Ru1 C13 133.28(3)
C7 P1 C9 100.44(7)
C7 P1 C8 103.54(7)
C9 P1 C8 96.29(7)
C7 P1 Ru1 106.97(4)
C9 P1 Ru1 110.47(5)
C8 P1 Ru1 134.28(5)
C10 P2 C11 101.73(8)
C10 P2 C12 100.79(7)
C11 P2 C12 95.01(7)
C10 P2 Ru1 108.63(5)
C11 P2 Ru1 114.75(5)
C12 P2 Ru1 131.65(5)
C15 P3 C27 103.11(6)
C15 P3 C21 97.91(6)
C27 P3 C21 104.59(6)
C15 P3 Ru1 117.00(4)
C27 P3 Ru1 119.71(4)
C21 P3 Ru1 111.71(4)
C13 O1 Ru1 89.72(8)
C13 O2 Ru1 92.38(8)
O1 C13 O2 118.63(12)
O1 C13 C14 121.55(13)
O2 C13 C14 119.82(13)
O1 C13 Ru1 60.75(7)
O2 C13 Ru1 57.88(7)
C14 C13 Ru1 177.70(11)
C13 C14 H14A 109.5
C13 C14 H14B 109.5
H14A C14 H14B 109.5
C13 C14 H14C 109.5
H14A C14 H14C 109.5
H14B C14 H14C 109.5
C2 C1 C6 115.14(11)
C2 C1 Ru1 122.50(9)
C6 C1 Ru1 122.36(9)
C3 C2 C1 122.31(13)
C3 C2 C10 118.51(12)
C1 C2 C10 118.98(12)
C4 C3 C2 120.71(13)
C4 C3 H3A 119.6
C2 C3 H3A 119.6
C3 C4 C5 119.04(13)
C3 C4 H4A 120.5
C5 C4 H4A 120.5
C4 C5 C6 120.40(13)
C4 C5 H5A 119.8
C6 C5 H5A 119.8
C5 C6 C1 122.32(12)
C5 C6 C7 118.92(12)
C1 C6 C7 118.72(11)
C6 C7 P1 103.78(9)
C6 C7 H7A 111.0
P1 C7 H7A 111.0
C6 C7 H7B 111.0
P1 C7 H7B 111.0
H7A C7 H7B 109.0
F8A C8 F8C 106.39(14)
F8A C8 F8B 107.12(14)
F8C C8 F8B 106.70(13)
F8A C8 P1 110.87(10)
F8C C8 P1 114.86(12)
F8B C8 P1 110.50(11)
F9C C9 F9A 108.34(13)
F9C C9 F9B 106.31(12)
F9A C9 F9B 106.87(11)
F9C C9 P1 111.33(9)
F9A C9 P1 112.33(10)
F9B C9 P1 111.38(11)
C2 C10 P2 106.83(9)
C2 C10 H10A 110.4
P2 C10 H10A 110.4
C2 C10 H10B 110.4
P2 C10 H10B 110.4
H10A C10 H10B 108.6
F11A C11 F11C 108.55(14)
F11A C11 F11B 106.46(14)
F11C C11 F11B 106.64(14)
F11A C11 P2 110.23(12)
F11C C11 P2 112.23(12)
F11B C11 P2 112.47(12)
F12B C12 F12C 107.17(13)
F12B C12 F12A 107.12(12)
F12C C12 F12A 106.21(12)
F12B C12 P2 112.16(10)
F12C C12 P2 110.09(9)
F12A C12 P2 113.71(11)
C20 C15 C16 118.83(12)
C20 C15 P3 124.86(10)
C16 C15 P3 116.17(10)
C17 C16 C15 120.62(14)
C17 C16 H16A 119.7
C15 C16 H16A 119.7
C18 C17 C16 120.21(15)
C18 C17 H17A 119.9
C16 C17 H17A 119.9
C19 C18 C17 119.47(14)
C19 C18 H18A 120.3
C17 C18 H18A 120.3
C18 C19 C20 120.85(15)
C18 C19 H19A 119.6
C20 C19 H19A 119.6
C15 C20 C19 119.99(14)
C15 C20 H20A 120.0
C19 C20 H20A 120.0
C26 C21 C22 118.46(12)
C26 C21 P3 121.02(9)
C22 C21 P3 120.35(10)
C23 C22 C21 120.62(14)
C23 C22 H22A 119.7
C21 C22 H22A 119.7
C24 C23 C22 120.19(14)
C24 C23 H23A 119.9
C22 C23 H23A 119.9
C25 C24 C23 119.80(14)
C25 C24 H24A 120.1
C23 C24 H24A 120.1
C24 C25 C26 120.14(15)
C24 C25 H25A 119.9
C26 C25 H25A 119.9
C21 C26 C25 120.75(13)
C21 C26 H26A 119.6
C25 C26 H26A 119.6
C28 C27 C32 118.70(12)
C28 C27 P3 121.04(10)
C32 C27 P3 120.26(10)
C29 C28 C27 120.43(14)
C29 C28 H28A 119.8
C27 C28 H28A 119.8
C30 C29 C28 120.31(14)
C30 C29 H29A 119.8
C28 C29 H29A 119.8
C29 C30 C31 119.97(13)
C29 C30 H30A 120.0
C31 C30 H30A 120.0
C30 C31 C32 120.14(15)
C30 C31 H31A 119.9
C32 C31 H31A 119.9
C31 C32 C27 120.42(13)
C31 C32 H32A 119.8
C27 C32 H32A 119.8

loop_
_geom_bond_atom_site_label_1
_geom_bond_atom_site_label_2
_geom_bond_distance
Ru1 C1 2.1084(12)
Ru1 O2 2.1757(9)
Ru1 O1 2.2394(10)
Ru1 P2 2.2522(3)
Ru1 P1 2.2963(3)
Ru1 P3 2.3071(3)
Ru1 C13 2.5666(13)
P1 C7 1.8052(14)
P1 C9 1.8996(15)
P1 C8 1.9119(15)
P2 C10 1.8176(15)
P2 C11 1.8928(16)
P2 C12 1.8945(14)
P3 C15 1.8339(13)
P3 C27 1.8355(12)
P3 C21 1.8355(13)
O1 C13 1.2651(16)
O2 C13 1.2743(17)
C13 C14 1.495(2)
C14 H14A 0.9600
C14 H14B 0.9600
C14 H14C 0.9600
C1 C2 1.4124(17)
C1 C6 1.4204(18)
C2 C3 1.3956(19)
C2 C10 1.508(2)
C3 C4 1.384(2)
C3 H3A 0.9300
C4 C5 1.386(2)
C4 H4A 0.9300
C5 C6 1.3970(19)
C5 H5A 0.9300
C6 C7 1.5114(19)
C7 H7A 0.9700
C7 H7B 0.9700
C8 F8A 1.3303(18)
C8 F8C 1.3306(19)
C8 F8B 1.333(2)
C9 F9C 1.3288(18)
C9 F9A 1.3307(17)
C9 F9B 1.3496(16)
C10 H10A 0.9700
C10 H10B 0.9700
C11 F11A 1.329(2)
C11 F11C 1.336(2)
C11 F11B 1.3470(18)
C12 F12B 1.3270(19)
C12 F12C 1.3332(18)
C12 F12A 1.3362(17)
C15 C20 1.3874(19)
C15 C16 1.3936(19)
C16 C17 1.390(2)
C16 H16A 0.9300
C17 C18 1.379(3)
C17 H17A 0.9300
C18 C19 1.377(2)
C18 H18A 0.9300
C19 C20 1.394(2)
C19 H19A 0.9300
C20 H20A 0.9300
C21 C26 1.3900(19)
C21 C22 1.4015(18)
C22 C23 1.390(2)
C22 H22A 0.9300
C23 C24 1.386(3)
C23 H23A 0.9300
C24 C25 1.383(2)
C24 H24A 0.9300
C25 C26 1.3954(19)
C25 H25A 0.9300
C26 H26A 0.9300
C27 C28 1.3992(18)
C27 C32 1.3998(19)
C28 C29 1.3933(19)
C28 H28A 0.9300
C29 C30 1.381(3)
C29 H29A 0.9300
C30 C31 1.388(2)
C30 H30A 0.9300
C31 C32 1.3935(19)
C31 H31A 0.9300
C32 H32A 0.9300
